data_7218377
loop_
_publ_author_name
'Zhu, Zhu'
'Zhang, Jie'
'Fu, Haiyan'
'Yuan, Maolin'
'Zheng, Xueli'
'Chen, Hua'
'li, ruixiang'

_publ_section_title
;
 Construction of Pincer-Type symmetrical Ruthenium(II) complexes bearing a
 Pyridyl-2,6-Pyrazolyl Arms: Catalytic Behavior in Transfer Hydrogenation
 of Ketones
;
_journal_name_full 'RSC Adv.'
_journal_paper_doi 10.1039/C4RA07524B
_journal_year 2014
_chemical_formula_moiety 'C43 H36 Cl2 N5 P Ru, C H2 Cl2'
_chemical_formula_sum 'C44 H38 Cl4 N5 P Ru'
_chemical_formula_weight 910.63
_chemical_name_systematic
;
 ?
;
_space_group_crystal_system triclinic
_space_group_IT_number 2
_space_group_name_Hall '-P 1'
_space_group_name_H-M_alt 'P -1'
_symmetry_space_group_name_Hall '-P 1'
_symmetry_space_group_name_H-M 'P -1'
_atom_sites_solution_hydrogens geom
_atom_sites_solution_primary iterative
_audit_creation_date 2013-09-25
_audit_creation_method
;
Olex2 1.2
(compiled 2013.09.17 svn.r2790 for OlexSys, GUI svn.r4601)
;
_cell_angle_alpha 73.605(3)
_cell_angle_beta 81.162(3)
_cell_angle_gamma 84.055(3)
_cell_formula_units_Z 2
_cell_length_a 10.2141(3)
_cell_length_b 11.6147(4)
_cell_length_c 17.2905(6)
_cell_measurement_reflns_used 5983
_cell_measurement_temperature 142.95(10)
_cell_measurement_theta_max 28.5440
_cell_measurement_theta_min 3.4470
_cell_volume 1940.54(12)
_computing_cell_refinement
;
CrysAlisPro, Agilent Technologies,
Version 1.171.36.28 (release 01-02-2013 CrysAlis171 .NET)
(compiled Feb  1 2013,16:14:44)
;
_computing_data_collection
;
CrysAlisPro, Agilent Technologies,
Version 1.171.36.28 (release 01-02-2013 CrysAlis171 .NET)
(compiled Feb  1 2013,16:14:44)
;
_computing_data_reduction
;
CrysAlisPro, Agilent Technologies,
Version 1.171.36.28 (release 01-02-2013 CrysAlis171 .NET)
(compiled Feb  1 2013,16:14:44)
;
_computing_molecular_graphics
;
O. V. Dolomanov, L. J. Bourhis, R. J. Gildea, J. A. K. Howard and H. Puschmann,
OLEX2: a complete structure solution, refinement and analysis program.
J. Appl. Cryst. (2009). 42, 339-341.
;
_computing_publication_material
;
O. V. Dolomanov, L. J. Bourhis, R. J. Gildea, J. A. K. Howard and H. Puschmann,
OLEX2: a complete structure solution, refinement and analysis program.
J. Appl. Cryst. (2009). 42, 339-341.
;
_computing_structure_refinement
;
SHELX, G.M. Sheldrick, Acta Cryst.
(2008). A64, 112-122
;
_computing_structure_solution 'SUPERFLIP, J. Appl. Cryst. (2007) 40, 786-790'
_diffrn_ambient_temperature 142.95(10)
_diffrn_detector_area_resol_mean 16.0874
_diffrn_measured_fraction_theta_full 0.9985
_diffrn_measured_fraction_theta_max 0.8482
_diffrn_measurement_details
;
  1 omega  -23.00   16.00   1.0000   55.0000
omega____ theta____ kappa____ phi______ frames
    -      -17.3611  -99.0000   60.0000 39

  2 omega  -24.00   25.00   1.0000   55.0000
omega____ theta____ kappa____ phi______ frames
    -      -17.3611  -99.0000 -150.0000 49

  3 omega  -93.00  -36.00   1.0000   55.0000
omega____ theta____ kappa____ phi______ frames
    -      -17.3611 -178.0000   60.0000 57

  4 omega  -24.00   20.00   1.0000   55.0000
omega____ theta____ kappa____ phi______ frames
    -       19.0799  -99.0000  -90.0000 44

  5 omega    7.00   91.00   1.0000   55.0000
omega____ theta____ kappa____ phi______ frames
    -       19.0799   38.0000   60.0000 84

  6 omega  -50.00   34.00   1.0000   55.0000
omega____ theta____ kappa____ phi______ frames
    -       19.0799  -57.0000  -60.0000 84

  7 omega   46.00   88.00   1.0000   55.0000
omega____ theta____ kappa____ phi______ frames
    -       19.0799   57.0000   90.0000 42

  8 omega  -39.00  -14.00   1.0000   55.0000
omega____ theta____ kappa____ phi______ frames
    -      -17.3611   57.0000   60.0000 25
;
_diffrn_measurement_device_type 'Xcalibur, Eos'
_diffrn_measurement_method '\w scans'
_diffrn_orient_matrix_UB_11 -0.0361838000
_diffrn_orient_matrix_UB_12 -0.0486210000
_diffrn_orient_matrix_UB_13 0.0255765000
_diffrn_orient_matrix_UB_21 0.0286972000
_diffrn_orient_matrix_UB_22 -0.0368872000
_diffrn_orient_matrix_UB_23 -0.0254062000
_diffrn_orient_matrix_UB_31 0.0531612000
_diffrn_orient_matrix_UB_32 -0.0185486000
_diffrn_orient_matrix_UB_33 0.0236748000
_diffrn_radiation_monochromator graphite
_diffrn_radiation_type 'Mo K\a'
_diffrn_radiation_wavelength 0.7107
_diffrn_reflns_av_R_equivalents 0.0352
_diffrn_reflns_av_unetI/netI 0.0654
_diffrn_reflns_Laue_measured_fraction_full 0.997
_diffrn_reflns_Laue_measured_fraction_max 0.998
_diffrn_reflns_limit_h_max 12
_diffrn_reflns_limit_h_min -12
_diffrn_reflns_limit_k_max 14
_diffrn_reflns_limit_k_min -12
_diffrn_reflns_limit_l_max 21
_diffrn_reflns_limit_l_min -21
_diffrn_reflns_number 15862
_diffrn_reflns_point_group_measured_fraction_full 0.997
_diffrn_reflns_point_group_measured_fraction_max 0.998
_diffrn_reflns_theta_full 25.242
_diffrn_reflns_theta_max 26.373
_diffrn_reflns_theta_min 2.979
_diffrn_source 'Enhance (Mo) X-ray Source'
_exptl_absorpt_coefficient_mu 0.762
_exptl_absorpt_correction_T_max 1.00000
_exptl_absorpt_correction_T_min 0.88770
_exptl_absorpt_correction_type multi-scan
_exptl_absorpt_process_details
;
CrysAlisPro, Agilent Technologies,
Version 1.171.36.28 (release 01-02-2013 CrysAlis171 .NET)
(compiled Feb  1 2013,16:14:44)
Empirical absorption correction using spherical harmonics,
 implemented in SCALE3 ABSPACK scaling algorithm.
;
_exptl_crystal_density_diffrn 1.558
_exptl_crystal_F_000 928
_exptl_crystal_size_max 0.28
_exptl_crystal_size_mid 0.12
_exptl_crystal_size_min 0.1
_refine_diff_density_max 0.967
_refine_diff_density_min -1.781
_refine_diff_density_rms 0.117
_refine_ls_extinction_method none
_refine_ls_goodness_of_fit_ref 1.042
_refine_ls_hydrogen_treatment constr
_refine_ls_matrix_type full
_refine_ls_number_parameters 498
_refine_ls_number_reflns 7931
_refine_ls_number_restraints 0
_refine_ls_restrained_S_all 1.042
_refine_ls_R_factor_all 0.0657
_refine_ls_R_factor_gt 0.0473
_refine_ls_shift/su_max 0.000
_refine_ls_shift/su_mean 0.000
_refine_ls_structure_factor_coef Fsqd
_refine_ls_weighting_details
;
 w=1/[\s^2^(Fo^2^)+(0.0679P)^2^+1.4507P]
 where P=(Fo^2^+2Fc^2^)/3
;
_refine_ls_weighting_scheme calc
_refine_ls_wR_factor_gt 0.1211
_refine_ls_wR_factor_ref 0.1305
_reflns_Friedel_coverage 0.000
_reflns_number_gt 6263
_reflns_number_total 7931
_reflns_threshold_expression 'I > 2\s(I)'
_cod_data_source_file c4ra07524b2.cif
_cod_data_source_block 130924_s3_zz
_cod_original_cell_volume 1940.55(11)
_cod_database_code 7218377
_shelxl_version_number 2013-2
_chemical_oxdiff_formula C12H12N3P2Cl2Ru1
_shelx_space_group_comment
;
The symmetry employed for this shelxl refinement is uniquely defined
by the following loop, which should always be used as a source of
symmetry information in preference to the above space-group names.
They are only intended as comments.
;
_shelx_estimated_absorpt_t_max 0.928
_shelx_estimated_absorpt_t_min 0.815
_reflns_odcompleteness_completeness 99.85
_reflns_odcompleteness_iscentric 1
_reflns_odcompleteness_theta 26.32
_olex2_refinement_description
;
1. Fixed Uiso
 At 1.2 times of:
  All C(H) groups, All C(H,H) groups
 At 1.5 times of:
  All C(H,H,H) groups
2.a Secondary CH2 refined with riding coordinates:
 C44(H44A,H44B)
2.b Aromatic/amide H refined with riding coordinates:
 C2(H2), C5(H5), C6(H6), C7(H7), C10(H10), C13(H13), C14(H14), C15(H15),
 C16(H16), C17(H17), C19(H19), C20(H20), C21(H21), C22(H22), C23(H23), C27(H27),
  C28(H28), C29(H29), C30(H30), C31(H31), C33(H33), C34(H34), C35(H35),
 C36(H36), C37(H37), C39(H39), C40(H40), C41(H41), C42(H42), C43(H43)
2.c Idealised Me refined as rotating group:
 C24(H24A,H24B,H24C), C25(H25A,H25B,H25C)
;

loop_
_space_group_symop_operation_xyz
'x, y, z'
'-x, -y, -z'

loop_
_atom_site_label
_atom_site_type_symbol
_atom_site_fract_x
_atom_site_fract_y
_atom_site_fract_z
_atom_site_U_iso_or_equiv
_atom_site_adp_type
_atom_site_occupancy
_atom_site_site_symmetry_order
_atom_site_calc_flag
_atom_site_refinement_flags_posn
_atom_site_refinement_flags_adp
Ru1 Ru 0.26532(3) 0.38240(3) 0.20385(2) 0.01183(10) Uani 1 1 d . .
Cl1 Cl 0.02364(9) 0.37336(9) 0.23906(6) 0.0178(2) Uani 1 1 d . .
Cl2 Cl 0.22500(9) 0.59530(9) 0.12961(6) 0.0190(2) Uani 1 1 d . .
Cl3 Cl 0.8441(2) 0.0452(3) 0.01594(15) 0.1011(8) Uani 1 1 d . .
Cl4 Cl 0.6439(2) -0.01727(18) -0.06521(14) 0.0815(6) Uani 1 1 d . .
P1 P 0.28301(9) 0.19097(9) 0.28820(6) 0.0139(2) Uani 1 1 d . .
N1 N 0.2306(3) 0.3224(3) 0.0336(2) 0.0161(7) Uani 1 1 d . .
N2 N 0.2983(3) 0.3411(3) 0.0904(2) 0.0148(7) Uani 1 1 d . .
N3 N 0.4603(3) 0.3938(3) 0.17335(19) 0.0131(7) Uani 1 1 d . .
N4 N 0.3176(3) 0.4501(3) 0.2934(2) 0.0146(7) Uani 1 1 d . .
N5 N 0.2594(3) 0.4992(3) 0.35359(19) 0.0128(7) Uani 1 1 d . .
C1 C 0.3150(4) 0.3124(4) -0.0341(2) 0.0158(8) Uani 1 1 d . .
C2 C 0.4414(4) 0.3280(3) -0.0209(2) 0.0149(8) Uani 1 1 d . .
H2 H 0.5213 0.3271 -0.0570 0.018 Uiso 1 1 calc R U
C3 C 0.4266(4) 0.3453(3) 0.0563(2) 0.0142(8) Uani 1 1 d . .
C4 C 0.5211(4) 0.3711(3) 0.1032(2) 0.0133(8) Uani 1 1 d . .
C5 C 0.6571(4) 0.3726(3) 0.0829(2) 0.0158(8) Uani 1 1 d . .
H5 H 0.6984 0.3581 0.0331 0.019 Uiso 1 1 calc R U
C6 C 0.7324(4) 0.3960(4) 0.1367(2) 0.0183(9) Uani 1 1 d . .
H6 H 0.8264 0.3940 0.1249 0.022 Uiso 1 1 calc R U
C7 C 0.6710(4) 0.4220(3) 0.2071(2) 0.0155(8) Uani 1 1 d . .
H7 H 0.7220 0.4391 0.2436 0.019 Uiso 1 1 calc R U
C8 C 0.5334(4) 0.4229(3) 0.2240(2) 0.0148(8) Uani 1 1 d . .
C9 C 0.4503(4) 0.4585(3) 0.2897(2) 0.0140(8) Uani 1 1 d . .
C10 C 0.4751(4) 0.5113(4) 0.3487(2) 0.0160(8) Uani 1 1 d . .
H10 H 0.5593 0.5267 0.3593 0.019 Uiso 1 1 calc R U
C11 C 0.3528(4) 0.5366(3) 0.3885(2) 0.0154(8) Uani 1 1 d . .
C12 C 0.2782(4) 0.2910(4) -0.1074(3) 0.0178(8) Uani 1 1 d . .
C13 C 0.3730(4) 0.2316(4) -0.1520(3) 0.0232(9) Uani 1 1 d . .
H13 H 0.4559 0.2035 -0.1327 0.028 Uiso 1 1 calc R U
C14 C 0.3487(5) 0.2129(4) -0.2237(3) 0.0304(11) Uani 1 1 d . .
H14 H 0.4137 0.1713 -0.2531 0.036 Uiso 1 1 calc R U
C15 C 0.2271(5) 0.2559(4) -0.2527(3) 0.0326(11) Uani 1 1 d . .
H15 H 0.2096 0.2437 -0.3022 0.039 Uiso 1 1 calc R U
C16 C 0.1341(5) 0.3148(4) -0.2101(3) 0.0261(10) Uani 1 1 d . .
H16 H 0.0521 0.3437 -0.2305 0.031 Uiso 1 1 calc R U
C17 C 0.1563(4) 0.3337(4) -0.1375(3) 0.0210(9) Uani 1 1 d . .
H17 H 0.0903 0.3750 -0.1084 0.025 Uiso 1 1 calc R U
C18 C 0.3222(4) 0.5960(4) 0.4544(2) 0.0161(8) Uani 1 1 d . .
C19 C 0.3958(4) 0.6932(4) 0.4504(3) 0.0190(9) Uani 1 1 d . .
H19 H 0.4620 0.7194 0.4054 0.023 Uiso 1 1 calc R U
C20 C 0.3733(4) 0.7509(4) 0.5106(3) 0.0239(10) Uani 1 1 d . .
H20 H 0.4236 0.8172 0.5066 0.029 Uiso 1 1 calc R U
C21 C 0.2781(4) 0.7136(4) 0.5772(3) 0.0226(9) Uani 1 1 d . .
H21 H 0.2629 0.7540 0.6188 0.027 Uiso 1 1 calc R U
C22 C 0.2057(4) 0.6173(4) 0.5824(3) 0.0225(9) Uani 1 1 d . .
H22 H 0.1407 0.5908 0.6280 0.027 Uiso 1 1 calc R U
C23 C 0.2270(4) 0.5589(4) 0.5217(3) 0.0200(9) Uani 1 1 d . .
H23 H 0.1762 0.4929 0.5259 0.024 Uiso 1 1 calc R U
C24 C 0.0879(4) 0.3166(5) 0.0493(3) 0.0303(11) Uani 1 1 d . .
H24A H 0.0575 0.3149 0.1062 0.045 Uiso 1 1 calc R U
H24B H 0.0632 0.2437 0.0388 0.045 Uiso 1 1 calc R U
H24C H 0.0462 0.3874 0.0136 0.045 Uiso 1 1 calc R U
C25 C 0.1159(4) 0.5129(4) 0.3687(3) 0.0201(9) Uani 1 1 d . .
H25A H 0.0787 0.5218 0.3182 0.030 Uiso 1 1 calc R U
H25B H 0.0896 0.5845 0.3881 0.030 Uiso 1 1 calc R U
H25C H 0.0824 0.4417 0.4100 0.030 Uiso 1 1 calc R U
C26 C 0.2077(4) 0.1881(3) 0.3921(2) 0.0161(8) Uani 1 1 d . .
C27 C 0.2714(4) 0.2364(4) 0.4408(2) 0.0183(8) Uani 1 1 d . .
H27 H 0.3563 0.2673 0.4209 0.022 Uiso 1 1 calc R U
C28 C 0.2117(4) 0.2396(4) 0.5180(3) 0.0234(9) Uani 1 1 d . .
H28 H 0.2570 0.2708 0.5509 0.028 Uiso 1 1 calc R U
C29 C 0.0874(4) 0.1979(4) 0.5472(3) 0.0272(10) Uani 1 1 d . .
H29 H 0.0470 0.2007 0.6000 0.033 Uiso 1 1 calc R U
C30 C 0.0217(4) 0.1521(4) 0.4997(3) 0.0282(10) Uani 1 1 d . .
H30 H -0.0646 0.1244 0.5195 0.034 Uiso 1 1 calc R U
C31 C 0.0816(4) 0.1462(4) 0.4225(3) 0.0232(9) Uani 1 1 d . .
H31 H 0.0362 0.1135 0.3905 0.028 Uiso 1 1 calc R U
C32 C 0.2132(4) 0.0635(4) 0.2676(3) 0.0187(9) Uani 1 1 d . .
C33 C 0.1031(4) 0.0810(4) 0.2274(3) 0.0265(10) Uani 1 1 d . .
H33 H 0.0580 0.1583 0.2139 0.032 Uiso 1 1 calc R U
C34 C 0.0578(5) -0.0134(5) 0.2065(3) 0.0334(12) Uani 1 1 d . .
H34 H -0.0180 0.0000 0.1787 0.040 Uiso 1 1 calc R U
C35 C 0.1211(5) -0.1258(4) 0.2255(3) 0.0334(11) Uani 1 1 d . .
H35 H 0.0913 -0.1894 0.2094 0.040 Uiso 1 1 calc R U
C36 C 0.2281(5) -0.1454(4) 0.2680(3) 0.0373(12) Uani 1 1 d . .
H36 H 0.2712 -0.2235 0.2827 0.045 Uiso 1 1 calc R U
C37 C 0.2737(5) -0.0513(4) 0.2895(3) 0.0299(11) Uani 1 1 d . .
H37 H 0.3471 -0.0660 0.3195 0.036 Uiso 1 1 calc R U
C38 C 0.4531(4) 0.1251(3) 0.3009(2) 0.0158(8) Uani 1 1 d . .
C39 C 0.5023(4) 0.0760(4) 0.3747(3) 0.0198(9) Uani 1 1 d . .
H39 H 0.4461 0.0745 0.4241 0.024 Uiso 1 1 calc R U
C40 C 0.6327(4) 0.0292(4) 0.3770(3) 0.0254(10) Uani 1 1 d . .
H40 H 0.6648 -0.0041 0.4279 0.030 Uiso 1 1 calc R U
C41 C 0.7160(4) 0.0305(4) 0.3063(3) 0.0272(10) Uani 1 1 d . .
H41 H 0.8059 0.0006 0.3079 0.033 Uiso 1 1 calc R U
C42 C 0.6662(4) 0.0766(4) 0.2320(3) 0.0285(10) Uani 1 1 d . .
H42 H 0.7225 0.0769 0.1828 0.034 Uiso 1 1 calc R U
C43 C 0.5375(4) 0.1213(4) 0.2294(3) 0.0204(9) Uani 1 1 d . .
H43 H 0.5046 0.1502 0.1785 0.024 Uiso 1 1 calc R U
C44 C 0.6970(7) 0.0896(7) -0.0230(5) 0.077(2) Uani 1 1 d . .
H44A H 0.7071 0.1668 -0.0657 0.093 Uiso 1 1 calc R U
H44B H 0.6277 0.1036 0.0207 0.093 Uiso 1 1 calc R U

loop_
_atom_site_aniso_label
_atom_site_aniso_U_11
_atom_site_aniso_U_22
_atom_site_aniso_U_33
_atom_site_aniso_U_23
_atom_site_aniso_U_13
_atom_site_aniso_U_12
Ru1 0.01064(16) 0.01473(18) 0.00975(17) -0.00307(12) -0.00142(11) 0.00026(11)
Cl1 0.0124(4) 0.0248(5) 0.0169(5) -0.0074(4) -0.0012(4) -0.0001(4)
Cl2 0.0197(5) 0.0189(5) 0.0138(5) 0.0005(4) 0.0005(4) 0.0010(4)
Cl3 0.0803(14) 0.148(2) 0.0796(17) -0.0359(15) -0.0233(12) 0.0066(14)
Cl4 0.0870(13) 0.0615(12) 0.0871(16) -0.0039(10) -0.0089(11) -0.0134(10)
P1 0.0141(5) 0.0154(5) 0.0120(5) -0.0030(4) -0.0027(4) -0.0008(4)
N1 0.0139(16) 0.0232(19) 0.0121(18) -0.0056(14) -0.0039(13) 0.0005(13)
N2 0.0154(16) 0.0181(18) 0.0119(17) -0.0048(13) -0.0042(13) -0.0002(13)
N3 0.0143(15) 0.0118(17) 0.0119(17) -0.0009(13) -0.0022(13) -0.0004(12)
N4 0.0147(16) 0.0159(17) 0.0129(18) -0.0037(13) -0.0029(13) 0.0008(13)
N5 0.0140(15) 0.0152(17) 0.0100(17) -0.0051(13) -0.0013(13) -0.0003(13)
C1 0.0177(19) 0.016(2) 0.013(2) -0.0040(16) -0.0016(16) 0.0008(15)
C2 0.0153(18) 0.016(2) 0.013(2) -0.0038(15) -0.0021(15) 0.0016(15)
C3 0.0160(19) 0.012(2) 0.013(2) -0.0014(15) -0.0020(15) 0.0017(15)
C4 0.0178(19) 0.014(2) 0.0077(19) -0.0017(15) -0.0025(15) 0.0008(15)
C5 0.0158(19) 0.018(2) 0.011(2) -0.0039(16) 0.0013(15) 0.0019(15)
C6 0.0125(19) 0.022(2) 0.018(2) -0.0015(17) 0.0023(16) -0.0025(16)
C7 0.0135(18) 0.017(2) 0.016(2) -0.0028(16) -0.0044(16) -0.0013(15)
C8 0.0171(19) 0.015(2) 0.012(2) -0.0033(15) -0.0035(16) 0.0001(15)
C9 0.0127(18) 0.015(2) 0.012(2) -0.0007(15) 0.0001(15) -0.0018(15)
C10 0.0132(18) 0.020(2) 0.016(2) -0.0060(16) -0.0025(16) -0.0023(15)
C11 0.0170(19) 0.015(2) 0.014(2) -0.0030(15) -0.0030(16) -0.0016(15)
C12 0.022(2) 0.016(2) 0.015(2) -0.0013(16) -0.0043(17) -0.0045(16)
C13 0.024(2) 0.025(2) 0.021(2) -0.0073(18) -0.0052(18) 0.0029(18)
C14 0.036(3) 0.037(3) 0.021(3) -0.014(2) 0.004(2) -0.008(2)
C15 0.049(3) 0.038(3) 0.015(2) -0.007(2) -0.008(2) -0.017(2)
C16 0.034(2) 0.024(2) 0.023(3) -0.0037(19) -0.014(2) -0.0091(19)
C17 0.023(2) 0.021(2) 0.020(2) -0.0053(17) -0.0046(18) -0.0028(17)
C18 0.0154(19) 0.017(2) 0.016(2) -0.0054(16) -0.0059(16) 0.0042(15)
C19 0.019(2) 0.021(2) 0.016(2) -0.0032(17) -0.0033(17) -0.0029(16)
C20 0.025(2) 0.022(2) 0.028(3) -0.0088(19) -0.0095(19) -0.0029(18)
C21 0.026(2) 0.029(2) 0.018(2) -0.0129(18) -0.0087(18) 0.0031(18)
C22 0.016(2) 0.033(3) 0.017(2) -0.0071(18) -0.0003(17) 0.0016(17)
C23 0.0154(19) 0.023(2) 0.023(2) -0.0080(18) -0.0038(17) -0.0002(16)
C24 0.014(2) 0.059(3) 0.021(3) -0.016(2) -0.0007(18) -0.004(2)
C25 0.0131(19) 0.028(2) 0.022(2) -0.0121(18) -0.0028(17) 0.0040(16)
C26 0.019(2) 0.014(2) 0.012(2) -0.0003(15) -0.0005(16) 0.0018(15)
C27 0.022(2) 0.015(2) 0.015(2) -0.0004(16) -0.0015(17) 0.0013(16)
C28 0.036(2) 0.018(2) 0.015(2) -0.0025(17) -0.0092(19) 0.0059(18)
C29 0.036(3) 0.023(2) 0.017(2) -0.0024(18) 0.0001(19) 0.0117(19)
C30 0.022(2) 0.026(3) 0.025(3) 0.0050(19) 0.0071(19) 0.0032(18)
C31 0.023(2) 0.023(2) 0.021(2) -0.0004(18) -0.0021(18) -0.0019(17)
C32 0.022(2) 0.018(2) 0.018(2) -0.0071(17) -0.0025(17) -0.0032(16)
C33 0.021(2) 0.027(3) 0.035(3) -0.014(2) -0.005(2) 0.0001(18)
C34 0.025(2) 0.041(3) 0.042(3) -0.021(2) -0.012(2) -0.005(2)
C35 0.035(3) 0.029(3) 0.038(3) -0.011(2) 0.002(2) -0.015(2)
C36 0.048(3) 0.018(3) 0.048(3) -0.006(2) -0.015(3) -0.005(2)
C37 0.036(3) 0.020(2) 0.036(3) -0.004(2) -0.015(2) -0.0038(19)
C38 0.0193(19) 0.0091(19) 0.019(2) -0.0036(15) -0.0037(16) 0.0002(15)
C39 0.023(2) 0.018(2) 0.019(2) -0.0061(17) -0.0049(17) 0.0012(17)
C40 0.028(2) 0.024(2) 0.025(3) -0.0076(19) -0.0088(19) 0.0031(18)
C41 0.019(2) 0.024(2) 0.038(3) -0.008(2) -0.006(2) 0.0074(17)
C42 0.027(2) 0.027(3) 0.026(3) -0.005(2) 0.0078(19) 0.0048(19)
C43 0.028(2) 0.013(2) 0.017(2) 0.0004(16) -0.0020(18) 0.0019(16)
C44 0.069(5) 0.060(5) 0.104(7) -0.027(5) -0.006(4) -0.002(4)

loop_
_atom_type_symbol
_atom_type_description
_atom_type_scat_dispersion_real
_atom_type_scat_dispersion_imag
_atom_type_scat_source
C C 0.0033 0.0016 'International Tables Vol C Tables 4.2.6.8 and 6.1.1.4'
H H 0.0000 0.0000 'International Tables Vol C Tables 4.2.6.8 and 6.1.1.4'
Cl Cl 0.1484 0.1585 'International Tables Vol C Tables 4.2.6.8 and 6.1.1.4'
N N 0.0061 0.0033 'International Tables Vol C Tables 4.2.6.8 and 6.1.1.4'
P P 0.1023 0.0942 'International Tables Vol C Tables 4.2.6.8 and 6.1.1.4'
Ru Ru -1.2594 0.8363 'International Tables Vol C Tables 4.2.6.8 and 6.1.1.4'

loop_
_geom_angle_atom_site_label_1
_geom_angle_atom_site_label_2
_geom_angle_atom_site_label_3
_geom_angle
Cl1 Ru1 Cl2 87.55(3)
P1 Ru1 Cl1 87.15(3)
P1 Ru1 Cl2 171.77(4)
N2 Ru1 Cl1 102.26(9)
N2 Ru1 Cl2 88.22(9)
N2 Ru1 P1 99.06(9)
N3 Ru1 Cl1 178.53(10)
N3 Ru1 Cl2 91.00(9)
N3 Ru1 P1 94.31(9)
N3 Ru1 N2 77.43(12)
N3 Ru1 N4 77.53(12)
N4 Ru1 Cl1 102.58(9)
N4 Ru1 Cl2 85.17(9)
N4 Ru1 P1 89.84(9)
N4 Ru1 N2 153.96(12)
C26 P1 Ru1 110.40(13)
C26 P1 C32 104.01(18)
C26 P1 C38 103.65(18)
C32 P1 Ru1 121.60(14)
C38 P1 Ru1 116.11(13)
C38 P1 C32 98.93(17)
N2 N1 C1 111.0(3)
N2 N1 C24 120.1(3)
C1 N1 C24 128.9(3)
N1 N2 Ru1 140.9(2)
C3 N2 Ru1 113.4(2)
C3 N2 N1 105.2(3)
C4 N3 Ru1 120.5(2)
C4 N3 C8 119.9(3)
C8 N3 Ru1 119.6(3)
N5 N4 Ru1 139.6(2)
N5 N4 C9 105.9(3)
C9 N4 Ru1 114.3(2)
N4 N5 C11 110.8(3)
N4 N5 C25 119.6(3)
C11 N5 C25 129.5(3)
N1 C1 C2 107.1(3)
N1 C1 C12 126.5(3)
C2 C1 C12 126.4(4)
C1 C2 H2 127.3
C1 C2 C3 105.4(3)
C3 C2 H2 127.3
N2 C3 C2 111.3(3)
N2 C3 C4 116.8(3)
C2 C3 C4 131.9(3)
N3 C4 C3 111.8(3)
N3 C4 C5 121.4(3)
C5 C4 C3 126.8(3)
C4 C5 H5 120.7
C4 C5 C6 118.7(4)
C6 C5 H5 120.7
C5 C6 H6 119.9
C7 C6 C5 120.2(3)
C7 C6 H6 119.9
C6 C7 H7 120.4
C6 C7 C8 119.2(3)
C8 C7 H7 120.4
N3 C8 C7 120.5(3)
N3 C8 C9 111.8(3)
C7 C8 C9 127.6(3)
N4 C9 C8 116.2(3)
N4 C9 C10 110.2(3)
C10 C9 C8 133.3(3)
C9 C10 H10 127.1
C11 C10 C9 105.9(3)
C11 C10 H10 127.1
N5 C11 C10 107.3(3)
N5 C11 C18 124.4(3)
C10 C11 C18 128.3(3)
C13 C12 C1 117.5(4)
C13 C12 C17 118.7(4)
C17 C12 C1 123.7(4)
C12 C13 H13 119.4
C14 C13 C12 121.1(4)
C14 C13 H13 119.4
C13 C14 H14 120.3
C13 C14 C15 119.4(4)
C15 C14 H14 120.3
C14 C15 H15 120.0
C16 C15 C14 120.0(4)
C16 C15 H15 120.0
C15 C16 H16 119.3
C15 C16 C17 121.4(4)
C17 C16 H16 119.3
C12 C17 H17 120.4
C16 C17 C12 119.2(4)
C16 C17 H17 120.4
C19 C18 C11 118.0(4)
C23 C18 C11 123.8(4)
C23 C18 C19 118.1(4)
C18 C19 H19 119.6
C20 C19 C18 120.7(4)
C20 C19 H19 119.6
C19 C20 H20 119.6
C19 C20 C21 120.7(4)
C21 C20 H20 119.6
C20 C21 H21 120.4
C22 C21 C20 119.2(4)
C22 C21 H21 120.4
C21 C22 H22 119.8
C21 C22 C23 120.5(4)
C23 C22 H22 119.8
C18 C23 H23 119.7
C22 C23 C18 120.7(4)
C22 C23 H23 119.7
N1 C24 H24A 109.5
N1 C24 H24B 109.5
N1 C24 H24C 109.5
H24A C24 H24B 109.5
H24A C24 H24C 109.5
H24B C24 H24C 109.5
N5 C25 H25A 109.5
N5 C25 H25B 109.5
N5 C25 H25C 109.5
H25A C25 H25B 109.5
H25A C25 H25C 109.5
H25B C25 H25C 109.5
C27 C26 P1 120.5(3)
C31 C26 P1 121.2(3)
C31 C26 C27 118.1(4)
C26 C27 H27 119.7
C28 C27 C26 120.6(4)
C28 C27 H27 119.7
C27 C28 H28 119.7
C29 C28 C27 120.6(4)
C29 C28 H28 119.7
C28 C29 H29 120.1
C28 C29 C30 119.8(4)
C30 C29 H29 120.1
C29 C30 H30 119.9
C29 C30 C31 120.3(4)
C31 C30 H30 119.9
C26 C31 C30 120.6(4)
C26 C31 H31 119.7
C30 C31 H31 119.7
C33 C32 P1 121.0(3)
C33 C32 C37 118.4(4)
C37 C32 P1 120.5(3)
C32 C33 H33 119.8
C32 C33 C34 120.5(4)
C34 C33 H33 119.8
C33 C34 H34 119.6
C35 C34 C33 120.9(4)
C35 C34 H34 119.6
C34 C35 H35 120.4
C34 C35 C36 119.2(4)
C36 C35 H35 120.4
C35 C36 H36 119.8
C35 C36 C37 120.3(5)
C37 C36 H36 119.8
C32 C37 C36 120.6(4)
C32 C37 H37 119.7
C36 C37 H37 119.7
C39 C38 P1 125.7(3)
C39 C38 C43 118.0(4)
C43 C38 P1 116.3(3)
C38 C39 H39 119.7
C40 C39 C38 120.7(4)
C40 C39 H39 119.7
C39 C40 H40 119.7
C41 C40 C39 120.7(4)
C41 C40 H40 119.7
C40 C41 H41 120.5
C40 C41 C42 119.0(4)
C42 C41 H41 120.5
C41 C42 H42 119.7
C43 C42 C41 120.6(4)
C43 C42 H42 119.7
C38 C43 H43 119.5
C42 C43 C38 120.9(4)
C42 C43 H43 119.5
Cl3 C44 Cl4 113.0(4)
Cl3 C44 H44A 109.0
Cl3 C44 H44B 109.0
Cl4 C44 H44A 109.0
Cl4 C44 H44B 109.0
H44A C44 H44B 107.8

loop_
_geom_bond_atom_site_label_1
_geom_bond_atom_site_label_2
_geom_bond_distance
Ru1 Cl1 2.4558(9)
Ru1 Cl2 2.4681(10)
Ru1 P1 2.2958(11)
Ru1 N2 2.117(3)
Ru1 N3 1.989(3)
Ru1 N4 2.081(3)
Cl3 C44 1.712(7)
Cl4 C44 1.772(7)
P1 C26 1.834(4)
P1 C32 1.850(4)
P1 C38 1.844(4)
N1 N2 1.360(4)
N1 C1 1.369(5)
N1 C24 1.446(5)
N2 C3 1.352(5)
N3 C4 1.357(5)
N3 C8 1.364(5)
N4 N5 1.355(4)
N4 C9 1.359(5)
N5 C11 1.369(5)
N5 C25 1.449(5)
C1 C2 1.383(5)
C1 C12 1.467(5)
C2 H2 0.9500
C2 C3 1.389(5)
C3 C4 1.455(5)
C4 C5 1.379(5)
C5 H5 0.9500
C5 C6 1.392(5)
C6 H6 0.9500
C6 C7 1.378(6)
C7 H7 0.9500
C7 C8 1.390(5)
C8 C9 1.441(5)
C9 C10 1.396(5)
C10 H10 0.9500
C10 C11 1.375(5)
C11 C18 1.471(5)
C12 C13 1.392(6)
C12 C17 1.412(5)
C13 H13 0.9500
C13 C14 1.380(6)
C14 H14 0.9500
C14 C15 1.402(7)
C15 H15 0.9500
C15 C16 1.359(7)
C16 H16 0.9500
C16 C17 1.390(6)
C17 H17 0.9500
C18 C19 1.399(5)
C18 C23 1.394(6)
C19 H19 0.9500
C19 C20 1.368(6)
C20 H20 0.9500
C20 C21 1.386(6)
C21 H21 0.9500
C21 C22 1.379(6)
C22 H22 0.9500
C22 C23 1.381(6)
C23 H23 0.9500
C24 H24A 0.9800
C24 H24B 0.9800
C24 H24C 0.9800
C25 H25A 0.9800
C25 H25B 0.9800
C25 H25C 0.9800
C26 C27 1.400(5)
C26 C31 1.395(6)
C27 H27 0.9500
C27 C28 1.388(6)
C28 H28 0.9500
C28 C29 1.376(6)
C29 H29 0.9500
C29 C30 1.378(6)
C30 H30 0.9500
C30 C31 1.397(6)
C31 H31 0.9500
C32 C33 1.379(6)
C32 C37 1.385(6)
C33 H33 0.9500
C33 C34 1.389(6)
C34 H34 0.9500
C34 C35 1.370(7)
C35 H35 0.9500
C35 C36 1.374(7)
C36 H36 0.9500
C36 C37 1.392(6)
C37 H37 0.9500
C38 C39 1.390(6)
C38 C43 1.403(6)
C39 H39 0.9500
C39 C40 1.387(6)
C40 H40 0.9500
C40 C41 1.375(6)
C41 H41 0.9500
C41 C42 1.396(6)
C42 H42 0.9500
C42 C43 1.365(6)
C43 H43 0.9500
C44 H44A 0.9900
C44 H44B 0.9900

loop_
_geom_torsion_atom_site_label_1
_geom_torsion_atom_site_label_2
_geom_torsion_atom_site_label_3
_geom_torsion_atom_site_label_4
_geom_torsion
Ru1 P1 C26 C27 -73.5(3)
Ru1 P1 C26 C31 101.7(3)
Ru1 P1 C32 C33 -29.5(4)
Ru1 P1 C32 C37 147.9(3)
Ru1 P1 C38 C39 126.6(3)
Ru1 P1 C38 C43 -55.7(3)
Ru1 N2 C3 C2 -174.8(3)
Ru1 N2 C3 C4 2.8(4)
Ru1 N3 C4 C3 2.7(4)
Ru1 N3 C4 C5 -176.7(3)
Ru1 N3 C8 C7 174.8(3)
Ru1 N3 C8 C9 -8.3(4)
Ru1 N4 N5 C11 -174.5(3)
Ru1 N4 N5 C25 1.5(6)
Ru1 N4 C9 C8 1.6(4)
Ru1 N4 C9 C10 176.4(3)
P1 C26 C27 C28 176.9(3)
P1 C26 C31 C30 -175.6(3)
P1 C32 C33 C34 174.8(4)
P1 C32 C37 C36 -174.5(4)
P1 C38 C39 C40 -179.8(3)
P1 C38 C43 C42 178.6(3)
N1 N2 C3 C2 -0.7(4)
N1 N2 C3 C4 176.9(3)
N1 C1 C2 C3 0.8(4)
N1 C1 C12 C13 -151.8(4)
N1 C1 C12 C17 32.4(6)
N2 N1 C1 C2 -1.3(4)
N2 N1 C1 C12 179.5(4)
N2 C3 C4 N3 -3.5(5)
N2 C3 C4 C5 175.8(4)
N3 C4 C5 C6 1.1(6)
N3 C8 C9 N4 4.0(5)
N3 C8 C9 C10 -169.3(4)
N4 N5 C11 C10 0.5(4)
N4 N5 C11 C18 178.6(4)
N4 C9 C10 C11 -0.7(5)
N5 N4 C9 C8 -173.9(3)
N5 N4 C9 C10 1.0(4)
N5 C11 C18 C19 -138.5(4)
N5 C11 C18 C23 43.5(6)
C1 N1 N2 Ru1 172.6(3)
C1 N1 N2 C3 1.3(4)
C1 C2 C3 N2 -0.1(4)
C1 C2 C3 C4 -177.2(4)
C1 C12 C13 C14 -176.9(4)
C1 C12 C17 C16 176.2(4)
C2 C1 C12 C13 29.2(6)
C2 C1 C12 C17 -146.6(4)
C2 C3 C4 N3 173.4(4)
C2 C3 C4 C5 -7.2(7)
C3 C4 C5 C6 -178.2(4)
C4 N3 C8 C7 -4.2(5)
C4 N3 C8 C9 172.7(3)
C4 C5 C6 C7 -2.7(6)
C5 C6 C7 C8 0.9(6)
C6 C7 C8 N3 2.6(6)
C6 C7 C8 C9 -173.7(4)
C7 C8 C9 N4 -179.4(4)
C7 C8 C9 C10 7.2(7)
C8 N3 C4 C3 -178.3(3)
C8 N3 C4 C5 2.3(5)
C8 C9 C10 C11 172.9(4)
C9 N4 N5 C11 -0.9(4)
C9 N4 N5 C25 175.0(3)
C9 C10 C11 N5 0.1(4)
C9 C10 C11 C18 -177.9(4)
C10 C11 C18 C19 39.2(6)
C10 C11 C18 C23 -138.8(4)
C11 C18 C19 C20 -178.9(4)
C11 C18 C23 C22 178.4(4)
C12 C1 C2 C3 -180.0(4)
C12 C13 C14 C15 0.9(7)
C13 C12 C17 C16 0.4(6)
C13 C14 C15 C16 -0.3(7)
C14 C15 C16 C17 -0.2(7)
C15 C16 C17 C12 0.1(7)
C17 C12 C13 C14 -0.9(6)
C18 C19 C20 C21 0.6(6)
C19 C18 C23 C22 0.4(6)
C19 C20 C21 C22 0.0(6)
C20 C21 C22 C23 -0.5(6)
C21 C22 C23 C18 0.3(6)
C23 C18 C19 C20 -0.8(6)
C24 N1 N2 Ru1 -6.8(6)
C24 N1 N2 C3 -178.1(4)
C24 N1 C1 C2 178.0(4)
C24 N1 C1 C12 -1.2(7)
C25 N5 C11 C10 -174.9(4)
C25 N5 C11 C18 3.2(6)
C26 P1 C32 C33 95.6(4)
C26 P1 C32 C37 -87.0(4)
C26 P1 C38 C39 5.3(4)
C26 P1 C38 C43 -177.0(3)
C26 C27 C28 C29 -1.5(6)
C27 C26 C31 C30 -0.4(6)
C27 C28 C29 C30 0.3(6)
C28 C29 C30 C31 0.9(6)
C29 C30 C31 C26 -0.9(6)
C31 C26 C27 C28 1.6(6)
C32 P1 C26 C27 154.5(3)
C32 P1 C26 C31 -30.3(4)
C32 P1 C38 C39 -101.6(4)
C32 P1 C38 C43 76.2(3)
C32 C33 C34 C35 0.1(8)
C33 C32 C37 C36 3.0(7)
C33 C34 C35 C36 2.1(8)
C34 C35 C36 C37 -1.7(8)
C35 C36 C37 C32 -0.8(8)
C37 C32 C33 C34 -2.6(7)
C38 P1 C26 C27 51.5(4)
C38 P1 C26 C31 -133.3(3)
C38 P1 C32 C33 -157.8(4)
C38 P1 C32 C37 19.6(4)
C38 C39 C40 C41 0.1(6)
C39 C38 C43 C42 -3.5(6)
C39 C40 C41 C42 -1.8(7)
C40 C41 C42 C43 0.9(7)
C41 C42 C43 C38 1.8(7)
C43 C38 C39 C40 2.6(6)
